data_4068849
loop_
_publ_author_name
'Mizuta, Tsutomu'
'Tanaka, Nobuyuki'
'Iwakuni, Yukiko'
'Kubo, Kazuyuki'
'Miyoshi, Katsuhiko'

_publ_section_title
;
 Synthesis and Reactivity of Five-Membered P(V)-Phosphapalladacycles
;
_journal_issue 9
_journal_name_full Organometallics
_journal_page_first 2808
_journal_paper_doi 10.1021/om801130f
_journal_volume 28
_journal_year 2009
_chemical_formula_sum 'C68 H70 N2 P4 Pd2 S2'
_chemical_formula_weight 1316.06
_chemical_name_systematic
; 
 ? 
;
_space_group_IT_number 14
_symmetry_cell_setting monoclinic
_symmetry_space_group_name_Hall '-P 2ybc'
_symmetry_space_group_name_H-M 'P 1 21/c 1'
_atom_sites_solution_hydrogens geom
_atom_sites_solution_primary direct
_atom_sites_solution_secondary difmap
_audit_creation_method SHELXL-97
_cell_angle_alpha 90.00
_cell_angle_beta 114.20
_cell_angle_gamma 90.00
_cell_formula_units_Z 4
_cell_length_a 22.0780(2)
_cell_length_b 13.14200(10)
_cell_length_c 23.3680(3)
_cell_measurement_temperature 200(2)
_cell_volume 6184.36(11)
_computing_cell_refinement 'HKL (Otwinowski, 1997)'
_computing_data_collection 'HKL (Otwinowski, 1997)'
_computing_data_reduction 'HKL (Otwinowski, 1997)'
_computing_structure_refinement 'SHELXL-97 (Sheldrick, 1997)'
_computing_structure_solution 'SHELXS-97 (Sheldrick, 1990)'
_diffrn_ambient_temperature 200(2)
_diffrn_measured_fraction_theta_full 0.960
_diffrn_measured_fraction_theta_max 0.960
_diffrn_measurement_device_type 'Mac Science DIP2030 Imaging Plate'
_diffrn_radiation_monochromator graphite
_diffrn_radiation_source 'fine-focus sealed tube'
_diffrn_radiation_type MoK\a
_diffrn_radiation_wavelength 0.71069
_diffrn_reflns_av_R_equivalents 0.0000
_diffrn_reflns_av_sigmaI/netI 0.0892
_diffrn_reflns_limit_h_max 29
_diffrn_reflns_limit_h_min 0
_diffrn_reflns_limit_k_max 17
_diffrn_reflns_limit_k_min 0
_diffrn_reflns_limit_l_max 28
_diffrn_reflns_limit_l_min -30
_diffrn_reflns_number 14186
_diffrn_reflns_theta_full 27.89
_diffrn_reflns_theta_max 27.89
_diffrn_reflns_theta_min 1.76
_exptl_absorpt_coefficient_mu 0.795
_exptl_absorpt_correction_type none
_exptl_crystal_colour yellow
_exptl_crystal_density_diffrn 1.413
_exptl_crystal_density_method 'not measured'
_exptl_crystal_description stick
_exptl_crystal_F_000 2704
_exptl_crystal_size_max 0.16
_exptl_crystal_size_mid 0.13
_exptl_crystal_size_min 0.10
_refine_diff_density_max 0.739
_refine_diff_density_min -1.043
_refine_diff_density_rms 0.109
_refine_ls_extinction_coef 0.00343(14)
_refine_ls_extinction_expression Fc^*^=kFc[1+0.001xFc^2^\l^3^/sin(2\q)]^-1/4^
_refine_ls_extinction_method SHELXL
_refine_ls_goodness_of_fit_ref 1.046
_refine_ls_hydrogen_treatment constr
_refine_ls_matrix_type full
_refine_ls_number_parameters 712
_refine_ls_number_reflns 14186
_refine_ls_number_restraints 0
_refine_ls_restrained_S_all 1.046
_refine_ls_R_factor_all 0.0371
_refine_ls_R_factor_gt 0.0339
_refine_ls_shift/su_max 0.003
_refine_ls_shift/su_mean 0.000
_refine_ls_structure_factor_coef Fsqd
_refine_ls_weighting_details 'calc w=1/[\s^2^(Fo^2^)+(0.0549P)^2^+5.8747P] where P=(Fo^2^+2Fc^2^)/3'
_refine_ls_weighting_scheme calc
_refine_ls_wR_factor_gt 0.0920
_refine_ls_wR_factor_ref 0.0935
_reflns_number_gt 13335
_reflns_number_total 14186
_reflns_threshold_expression >2sigma(I)
_cod_data_source_file om801130f_si_001.cif
_cod_data_source_block compound-9a
_cod_original_cell_volume 6184.31(11)
_cod_original_sg_symbol_H-M P21/c
_cod_database_code 4068849

loop_
_symmetry_equiv_pos_as_xyz
'x, y, z'
'-x, y+1/2, -z+1/2'
'-x, -y, -z'
'x, -y-1/2, z-1/2'

loop_
_atom_site_label
_atom_site_type_symbol
_atom_site_fract_x
_atom_site_fract_y
_atom_site_fract_z
_atom_site_U_iso_or_equiv
_atom_site_adp_type
_atom_site_occupancy
_atom_site_symmetry_multiplicity
_atom_site_calc_flag
_atom_site_refinement_flags
Pd1 Pd 0.695017(7) 0.684922(11) 0.779711(7) 0.01798(5) Uani 1 1 d .
Pd2 Pd 0.807470(7) 0.689040(11) 0.707972(7) 0.01813(5) Uani 1 1 d .
S1 S 0.84773(2) 0.81145(4) 0.79245(2) 0.02209(10) Uani 1 1 d .
S2 S 0.66177(2) 0.82790(4) 0.70763(2) 0.02262(10) Uani 1 1 d .
P1 P 0.78753(2) 0.77501(4) 0.83621(2) 0.01876(10) Uani 1 1 d .
P2 P 0.58841(2) 0.60712(4) 0.73367(2) 0.02156(11) Uani 1 1 d .
P3 P 0.72038(2) 0.79505(4) 0.66184(2) 0.01902(10) Uani 1 1 d .
P4 P 0.91006(3) 0.59716(4) 0.74616(2) 0.02196(11) Uani 1 1 d .
N1 N 0.77512(9) 0.88052(14) 0.87104(8) 0.0250(4) Uani 1 1 d .
N2 N 0.73985(9) 0.90548(14) 0.63631(9) 0.0256(4) Uani 1 1 d .
C1 C 0.83636(10) 0.68661(16) 0.89798(10) 0.0234(4) Uani 1 1 d .
C2 C 0.89739(11) 0.70769(19) 0.94513(10) 0.0302(5) Uani 1 1 d .
H1 H 0.9162 0.7736 0.9483 0.036 Uiso 1 1 calc R
C3 C 0.93204(12) 0.6318(2) 0.98865(11) 0.0368(5) Uani 1 1 d .
H2 H 0.9741 0.6465 1.0213 0.044 Uiso 1 1 calc R
C4 C 0.90532(12) 0.5369(2) 0.98401(11) 0.0378(5) Uani 1 1 d .
H3 H 0.9295 0.4860 1.0133 0.045 Uiso 1 1 calc R
C5 C 0.81239(13) 0.41514(19) 0.93196(12) 0.0388(6) Uani 1 1 d .
H4 H 0.8355 0.3627 0.9606 0.047 Uiso 1 1 calc R
C6 C 0.75100(13) 0.39756(18) 0.88677(13) 0.0388(6) Uani 1 1 d .
H5 H 0.7310 0.3328 0.8844 0.047 Uiso 1 1 calc R
C7 C 0.71575(12) 0.47449(17) 0.84262(11) 0.0307(5) Uani 1 1 d .
H6 H 0.6730 0.4590 0.8113 0.037 Uiso 1 1 calc R
C8 C 0.74134(10) 0.57044(15) 0.84358(10) 0.0238(4) Uani 1 1 d .
C9 C 0.80630(10) 0.58983(16) 0.89197(9) 0.0241(4) Uani 1 1 d .
C10 C 0.84221(12) 0.51255(19) 0.93638(10) 0.0315(5) Uani 1 1 d .
C11 C 0.80092(12) 0.98169(17) 0.86449(11) 0.0307(5) Uani 1 1 d .
H7 H 0.8244 0.9730 0.8362 0.037 Uiso 1 1 calc R
C12 C 0.74640(16) 1.0609(2) 0.83400(14) 0.0478(7) Uani 1 1 d .
H8 H 0.7138 1.0345 0.7940 0.072 Uiso 1 1 calc R
H9 H 0.7661 1.1235 0.8264 0.072 Uiso 1 1 calc R
H10 H 0.7244 1.0755 0.8620 0.072 Uiso 1 1 calc R
C13 C 0.85248(15) 1.0195(2) 0.92773(14) 0.0487(7) Uani 1 1 d .
H11 H 0.8321 1.0239 0.9578 0.073 Uiso 1 1 calc R
H12 H 0.8684 1.0869 0.9224 0.073 Uiso 1 1 calc R
H13 H 0.8899 0.9719 0.9434 0.073 Uiso 1 1 calc R
C14 C 0.72909(11) 0.87915(18) 0.90308(11) 0.0299(5) Uani 1 1 d .
H14 H 0.7360 0.9450 0.9264 0.036 Uiso 1 1 calc R
C15 C 0.65558(12) 0.8760(2) 0.85802(13) 0.0391(6) Uani 1 1 d .
H15 H 0.6467 0.9281 0.8256 0.059 Uiso 1 1 calc R
H16 H 0.6283 0.8892 0.8814 0.059 Uiso 1 1 calc R
H17 H 0.6447 0.8088 0.8383 0.059 Uiso 1 1 calc R
C16 C 0.74460(13) 0.7952(2) 0.95212(12) 0.0389(6) Uani 1 1 d .
H18 H 0.7353 0.7287 0.9312 0.058 Uiso 1 1 calc R
H19 H 0.7169 0.8041 0.9755 0.058 Uiso 1 1 calc R
H20 H 0.7916 0.7987 0.9811 0.058 Uiso 1 1 calc R
C17 C 0.58787(10) 0.48299(16) 0.69838(10) 0.0247(4) Uani 1 1 d .
C18 C 0.63731(13) 0.46413(19) 0.67738(13) 0.0383(5) Uani 1 1 d .
H21 H 0.6696 0.5149 0.6819 0.046 Uiso 1 1 calc R
C19 C 0.63972(14) 0.3716(2) 0.64995(15) 0.0466(7) Uani 1 1 d .
H22 H 0.6733 0.3595 0.6352 0.056 Uiso 1 1 calc R
C20 C 0.59332(14) 0.2968(2) 0.64398(14) 0.0420(6) Uani 1 1 d .
H23 H 0.5952 0.2332 0.6255 0.050 Uiso 1 1 calc R
C21 C 0.54418(14) 0.31506(18) 0.66513(13) 0.0375(6) Uani 1 1 d .
H24 H 0.5123 0.2639 0.6612 0.045 Uiso 1 1 calc R
C22 C 0.54150(12) 0.40767(17) 0.69196(11) 0.0311(5) Uani 1 1 d .
H25 H 0.5075 0.4199 0.7062 0.037 Uiso 1 1 calc R
C23 C 0.54976(10) 0.58688(16) 0.78878(10) 0.0251(4) Uani 1 1 d .
C24 C 0.58814(11) 0.59660(17) 0.85324(11) 0.0288(4) Uani 1 1 d .
H26 H 0.6334 0.6163 0.8681 0.035 Uiso 1 1 calc R
C25 C 0.55988(13) 0.5774(2) 0.89591(12) 0.0365(5) Uani 1 1 d .
H27 H 0.5862 0.5839 0.9396 0.044 Uiso 1 1 calc R
C26 C 0.49446(13) 0.5492(2) 0.87525(13) 0.0401(6) Uani 1 1 d .
H28 H 0.4760 0.5344 0.9046 0.048 Uiso 1 1 calc R
C27 C 0.45530(12) 0.54247(19) 0.81134(13) 0.0375(5) Uani 1 1 d .
H29 H 0.4098 0.5243 0.7970 0.045 Uiso 1 1 calc R
C28 C 0.48230(11) 0.56205(17) 0.76855(12) 0.0306(5) Uani 1 1 d .
H30 H 0.4549 0.5587 0.7249 0.037 Uiso 1 1 calc R
C29 C 0.52245(11) 0.67589(16) 0.67046(11) 0.0271(4) Uani 1 1 d .
C30 C 0.49232(13) 0.75797(19) 0.68624(13) 0.0409(6) Uani 1 1 d .
H31 H 0.5064 0.7770 0.7290 0.049 Uiso 1 1 calc R
C31 C 0.44187(16) 0.8121(2) 0.64002(17) 0.0530(8) Uani 1 1 d .
H32 H 0.4209 0.8671 0.6512 0.064 Uiso 1 1 calc R
C32 C 0.42226(15) 0.7860(2) 0.57797(17) 0.0549(8) Uani 1 1 d .
H33 H 0.3875 0.8225 0.5463 0.066 Uiso 1 1 calc R
C33 C 0.45300(15) 0.7071(3) 0.56183(14) 0.0500(7) Uani 1 1 d .
H34 H 0.4399 0.6904 0.5188 0.060 Uiso 1 1 calc R
C34 C 0.50336(13) 0.6510(2) 0.60781(12) 0.0373(5) Uani 1 1 d .
H35 H 0.5243 0.5964 0.5963 0.045 Uiso 1 1 calc R
C35 C 0.66841(10) 0.72705(17) 0.59096(9) 0.0250(4) Uani 1 1 d .
C36 C 0.60818(12) 0.7619(2) 0.54791(11) 0.0365(5) Uani 1 1 d .
H36 H 0.5920 0.8266 0.5532 0.044 Uiso 1 1 calc R
C37 C 0.57084(13) 0.7007(2) 0.49604(12) 0.0436(6) Uani 1 1 d .
H37 H 0.5292 0.7243 0.4661 0.052 Uiso 1 1 calc R
C38 C 0.59370(13) 0.6083(2) 0.48834(11) 0.0402(6) Uani 1 1 d .
H38 H 0.5673 0.5677 0.4533 0.048 Uiso 1 1 calc R
C39 C 0.68194(13) 0.4767(2) 0.52235(12) 0.0416(6) Uani 1 1 d .
H39 H 0.6577 0.4360 0.4866 0.050 Uiso 1 1 calc R
C40 C 0.74220(13) 0.4446(2) 0.56551(13) 0.0415(6) Uani 1 1 d .
H40 H 0.7596 0.3814 0.5595 0.050 Uiso 1 1 calc R
C41 C 0.77932(12) 0.50428(18) 0.61933(12) 0.0327(5) Uani 1 1 d .
H41 H 0.8206 0.4787 0.6487 0.039 Uiso 1 1 calc R
C42 C 0.75786(10) 0.59778(16) 0.63062(10) 0.0245(4) Uani 1 1 d .
C43 C 0.69434(10) 0.63158(17) 0.58467(9) 0.0255(4) Uani 1 1 d .
C44 C 0.65586(12) 0.57053(19) 0.53107(10) 0.0329(5) Uani 1 1 d .
C45 C 0.74511(16) 1.00106(19) 0.67134(15) 0.0477(7) Uani 1 1 d .
H42 H 0.7386 0.9809 0.7097 0.057 Uiso 1 1 calc R
C46 C 0.6898(2) 1.0743(3) 0.6370(3) 0.1039(19) Uani 1 1 d .
H43 H 0.6988 1.1087 0.6041 0.156 Uiso 1 1 calc R
H44 H 0.6868 1.1248 0.6665 0.156 Uiso 1 1 calc R
H45 H 0.6478 1.0370 0.6179 0.156 Uiso 1 1 calc R
C47 C 0.8117(2) 1.0548(3) 0.6954(2) 0.0772(12) Uani 1 1 d .
H46 H 0.8472 1.0058 0.7169 0.116 Uiso 1 1 calc R
H47 H 0.8125 1.1086 0.7248 0.116 Uiso 1 1 calc R
H48 H 0.8183 1.0849 0.6600 0.116 Uiso 1 1 calc R
C48 C 0.76942(15) 0.8940(2) 0.59006(13) 0.0439(6) Uani 1 1 d .
H49 H 0.7553 0.8252 0.5709 0.053 Uiso 1 1 calc R
C49 C 0.84462(17) 0.8937(3) 0.6165(2) 0.0706(11) Uani 1 1 d .
H50 H 0.8611 0.9637 0.6255 0.106 Uiso 1 1 calc R
H51 H 0.8591 0.8635 0.5858 0.106 Uiso 1 1 calc R
H52 H 0.8623 0.8537 0.6553 0.106 Uiso 1 1 calc R
C50 C 0.7406(2) 0.9698(4) 0.53588(16) 0.0814(14) Uani 1 1 d .
H53 H 0.6921 0.9716 0.5210 0.122 Uiso 1 1 calc R
H54 H 0.7523 0.9486 0.5015 0.122 Uiso 1 1 calc R
H55 H 0.7588 1.0376 0.5504 0.122 Uiso 1 1 calc R
C51 C 0.90714(11) 0.47569(17) 0.78287(10) 0.0273(4) Uani 1 1 d .
C52 C 0.84496(13) 0.43598(19) 0.77283(12) 0.0367(5) Uani 1 1 d .
H56 H 0.8059 0.4737 0.7495 0.044 Uiso 1 1 calc R
C53 C 0.84038(17) 0.3407(2) 0.79719(15) 0.0505(7) Uani 1 1 d .
H57 H 0.7980 0.3133 0.7898 0.061 Uiso 1 1 calc R
C54 C 0.89668(19) 0.2862(2) 0.83169(15) 0.0546(8) Uani 1 1 d .
H58 H 0.8931 0.2207 0.8472 0.066 Uiso 1 1 calc R
C55 C 0.95848(18) 0.3268(2) 0.84391(13) 0.0473(7) Uani 1 1 d .
H59 H 0.9973 0.2897 0.8688 0.057 Uiso 1 1 calc R
C56 C 0.96421(13) 0.42115(19) 0.82004(11) 0.0357(5) Uani 1 1 d .
H60 H 1.0069 0.4488 0.8289 0.043 Uiso 1 1 calc R
C57 C 0.93883(10) 0.56970(16) 0.68426(10) 0.0250(4) Uani 1 1 d .
C58 C 0.91011(11) 0.62477(18) 0.62867(10) 0.0289(4) Uani 1 1 d .
H61 H 0.8757 0.6721 0.6233 0.035 Uiso 1 1 calc R
C59 C 0.93166(12) 0.6107(2) 0.58092(11) 0.0349(5) Uani 1 1 d .
H62 H 0.9117 0.6482 0.5430 0.042 Uiso 1 1 calc R
C60 C 0.98162(13) 0.5429(2) 0.58834(12) 0.0398(6) Uani 1 1 d .
H63 H 0.9966 0.5341 0.5559 0.048 Uiso 1 1 calc R
C61 C 1.01016(13) 0.4873(2) 0.64349(13) 0.0433(6) Uani 1 1 d .
H64 H 1.0442 0.4394 0.6485 0.052 Uiso 1 1 calc R
C62 C 0.98926(12) 0.5013(2) 0.69129(11) 0.0368(5) Uani 1 1 d .
H65 H 1.0096 0.4638 0.7292 0.044 Uiso 1 1 calc R
C63 C 0.98324(10) 0.65937(17) 0.80500(10) 0.0257(4) Uani 1 1 d .
C64 C 1.03012(13) 0.7076(2) 0.78940(12) 0.0372(5) Uani 1 1 d .
H66 H 1.0258 0.7058 0.7472 0.045 Uiso 1 1 calc R
C65 C 1.08366(14) 0.7587(2) 0.83469(15) 0.0481(7) Uani 1 1 d .
H67 H 1.1156 0.7914 0.8234 0.058 Uiso 1 1 calc R
C66 C 1.09012(14) 0.7616(2) 0.89609(14) 0.0482(7) Uani 1 1 d .
H68 H 1.1265 0.7966 0.9271 0.058 Uiso 1 1 calc R
C67 C 1.04375(13) 0.7137(2) 0.91248(12) 0.0414(6) Uani 1 1 d .
H69 H 1.0483 0.7158 0.9547 0.050 Uiso 1 1 calc R
C68 C 0.99049(12) 0.6624(2) 0.86743(11) 0.0338(5) Uani 1 1 d .
H70 H 0.9589 0.6293 0.8790 0.041 Uiso 1 1 calc R

loop_
_atom_site_aniso_label
_atom_site_aniso_U_11
_atom_site_aniso_U_22
_atom_site_aniso_U_33
_atom_site_aniso_U_23
_atom_site_aniso_U_13
_atom_site_aniso_U_12
Pd1 0.01585(8) 0.01855(8) 0.02035(8) 0.00156(5) 0.00824(6) -0.00106(4)
Pd2 0.01580(8) 0.02052(9) 0.01894(8) -0.00060(5) 0.00799(6) 0.00104(5)
S1 0.0182(2) 0.0272(3) 0.0237(2) -0.00468(17) 0.0115(2) -0.00564(16)
S2 0.0197(2) 0.0245(2) 0.0282(2) 0.00620(18) 0.0144(2) 0.00485(17)
P1 0.0166(2) 0.0219(2) 0.0189(2) -0.00123(17) 0.00846(19) -0.00147(17)
P2 0.0189(2) 0.0209(2) 0.0254(2) -0.00067(18) 0.0096(2) -0.00418(17)
P3 0.0162(2) 0.0219(2) 0.0204(2) 0.00270(17) 0.00888(19) 0.00103(17)
P4 0.0197(2) 0.0251(3) 0.0224(2) 0.00245(18) 0.0099(2) 0.00506(18)
N1 0.0266(9) 0.0256(9) 0.0279(9) -0.0041(7) 0.0162(8) -0.0020(7)
N2 0.0252(9) 0.0276(9) 0.0289(9) 0.0043(7) 0.0160(8) -0.0020(7)
C1 0.0208(10) 0.0312(11) 0.0194(9) 0.0003(7) 0.0096(8) 0.0035(7)
C2 0.0249(11) 0.0420(12) 0.0226(10) -0.0029(9) 0.0086(9) 0.0003(9)
C3 0.0279(12) 0.0574(16) 0.0215(10) 0.0023(10) 0.0064(9) 0.0069(10)
C4 0.0341(12) 0.0517(15) 0.0265(11) 0.0111(10) 0.0114(10) 0.0149(11)
C5 0.0450(14) 0.0352(13) 0.0377(13) 0.0161(10) 0.0184(12) 0.0135(10)
C6 0.0458(14) 0.0261(11) 0.0455(14) 0.0126(10) 0.0199(12) 0.0038(10)
C7 0.0310(11) 0.0265(11) 0.0350(11) 0.0071(9) 0.0139(10) 0.0014(8)
C8 0.0265(10) 0.0223(9) 0.0251(9) 0.0063(7) 0.0131(8) 0.0054(7)
C9 0.0245(10) 0.0286(10) 0.0221(9) 0.0046(7) 0.0125(8) 0.0058(8)
C10 0.0334(12) 0.0377(12) 0.0259(10) 0.0084(9) 0.0147(9) 0.0109(9)
C11 0.0402(12) 0.0246(10) 0.0322(11) -0.0038(8) 0.0196(10) -0.0028(9)
C12 0.0639(18) 0.0291(13) 0.0538(16) 0.0025(11) 0.0274(15) 0.0066(12)
C13 0.0523(17) 0.0459(16) 0.0455(15) -0.0142(12) 0.0176(13) -0.0199(13)
C14 0.0323(11) 0.0345(12) 0.0303(11) -0.0062(9) 0.0203(10) 0.0000(9)
C15 0.0302(12) 0.0519(15) 0.0436(14) -0.0024(11) 0.0237(11) 0.0054(10)
C16 0.0428(14) 0.0494(15) 0.0366(13) 0.0004(11) 0.0287(12) 0.0025(11)
C17 0.0249(10) 0.0237(10) 0.0256(10) -0.0001(7) 0.0104(8) -0.0020(7)
C18 0.0399(13) 0.0333(12) 0.0518(15) -0.0044(10) 0.0291(12) -0.0063(10)
C19 0.0493(15) 0.0417(15) 0.0639(18) -0.0094(13) 0.0383(15) 0.0005(12)
C20 0.0485(15) 0.0302(12) 0.0508(16) -0.0089(11) 0.0240(13) 0.0032(10)
C21 0.0430(14) 0.0254(12) 0.0469(15) -0.0085(9) 0.0214(12) -0.0084(9)
C22 0.0309(11) 0.0281(11) 0.0383(12) -0.0049(9) 0.0182(10) -0.0066(8)
C23 0.0238(10) 0.0221(10) 0.0329(11) -0.0014(8) 0.0153(9) -0.0027(7)
C24 0.0253(10) 0.0328(11) 0.0300(11) -0.0004(8) 0.0132(9) -0.0017(8)
C25 0.0401(13) 0.0411(13) 0.0335(12) 0.0044(10) 0.0204(11) 0.0054(10)
C26 0.0455(14) 0.0386(13) 0.0505(15) 0.0088(11) 0.0343(13) 0.0041(11)
C27 0.0323(12) 0.0343(12) 0.0565(16) -0.0007(11) 0.0288(12) -0.0047(9)
C28 0.0251(10) 0.0293(11) 0.0403(12) -0.0041(9) 0.0164(10) -0.0061(8)
C29 0.0211(10) 0.0245(10) 0.0325(11) 0.0021(8) 0.0078(9) -0.0064(7)
C30 0.0399(14) 0.0320(12) 0.0456(14) 0.0018(10) 0.0122(12) 0.0060(10)
C31 0.0483(17) 0.0373(15) 0.068(2) 0.0119(13) 0.0178(16) 0.0140(12)
C32 0.0359(15) 0.0515(17) 0.062(2) 0.0226(15) 0.0048(14) 0.0039(12)
C33 0.0416(16) 0.0580(18) 0.0372(14) 0.0097(13) 0.0027(13) -0.0081(13)
C34 0.0345(13) 0.0418(14) 0.0316(12) 0.0033(10) 0.0094(10) -0.0030(10)
C35 0.0213(10) 0.0341(11) 0.0193(9) 0.0018(8) 0.0080(8) -0.0043(8)
C36 0.0277(11) 0.0473(14) 0.0282(11) 0.0041(10) 0.0050(10) 0.0025(10)
C37 0.0286(13) 0.0667(19) 0.0250(11) 0.0041(11) 0.0002(11) -0.0055(11)
C38 0.0325(12) 0.0602(17) 0.0236(11) -0.0048(10) 0.0073(10) -0.0170(11)
C39 0.0458(15) 0.0453(15) 0.0358(13) -0.0173(11) 0.0189(12) -0.0189(11)
C40 0.0448(15) 0.0374(13) 0.0476(15) -0.0194(11) 0.0242(13) -0.0098(11)
C41 0.0306(11) 0.0325(12) 0.0361(12) -0.0096(9) 0.0147(10) -0.0027(9)
C42 0.0262(10) 0.0272(10) 0.0220(9) -0.0065(7) 0.0117(8) -0.0055(8)
C43 0.0231(10) 0.0340(11) 0.0205(9) -0.0012(8) 0.0100(8) -0.0073(8)
C44 0.0319(12) 0.0428(13) 0.0245(10) -0.0069(9) 0.0119(10) -0.0159(9)
C45 0.0699(19) 0.0245(12) 0.074(2) -0.0006(12) 0.0557(17) -0.0049(11)
C46 0.102(3) 0.054(2) 0.203(6) 0.051(3) 0.111(4) 0.042(2)
C47 0.111(3) 0.052(2) 0.086(3) -0.0213(18) 0.058(3) -0.046(2)
C48 0.0606(17) 0.0432(14) 0.0476(15) -0.0035(11) 0.0422(14) -0.0134(12)
C49 0.066(2) 0.0551(19) 0.127(3) 0.021(2) 0.077(2) 0.0138(16)
C50 0.084(3) 0.122(4) 0.0403(17) 0.020(2) 0.0267(18) -0.038(2)
C51 0.0338(11) 0.0267(10) 0.0251(10) 0.0024(8) 0.0159(9) 0.0056(8)
C52 0.0429(13) 0.0337(12) 0.0431(13) 0.0031(10) 0.0274(12) 0.0006(10)
C53 0.069(2) 0.0370(14) 0.0607(18) 0.0029(13) 0.0419(17) -0.0079(13)
C54 0.093(3) 0.0329(14) 0.0543(17) 0.0117(12) 0.0472(18) 0.0051(15)
C55 0.076(2) 0.0375(14) 0.0333(13) 0.0128(10) 0.0268(14) 0.0249(13)
C56 0.0437(14) 0.0361(13) 0.0288(11) 0.0063(9) 0.0163(11) 0.0131(10)
C57 0.0250(10) 0.0267(10) 0.0263(10) 0.0012(8) 0.0135(9) 0.0042(8)
C58 0.0262(10) 0.0331(11) 0.0294(11) 0.0028(8) 0.0135(9) 0.0063(8)
C59 0.0340(12) 0.0462(14) 0.0262(11) 0.0039(9) 0.0141(10) 0.0038(10)
C60 0.0382(13) 0.0550(16) 0.0346(12) -0.0024(11) 0.0233(11) 0.0070(11)
C61 0.0355(13) 0.0581(17) 0.0418(14) 0.0015(12) 0.0212(12) 0.0204(12)
C62 0.0336(12) 0.0467(14) 0.0320(12) 0.0088(10) 0.0155(10) 0.0182(10)
C63 0.0201(9) 0.0289(10) 0.0270(10) 0.0030(8) 0.0087(8) 0.0061(8)
C64 0.0375(13) 0.0402(13) 0.0358(12) 0.0023(10) 0.0170(11) -0.0060(10)
C65 0.0405(15) 0.0505(16) 0.0549(17) -0.0038(13) 0.0212(14) -0.0152(12)
C66 0.0328(14) 0.0526(17) 0.0472(15) -0.0075(13) 0.0040(12) -0.0087(11)
C67 0.0353(13) 0.0536(16) 0.0302(12) -0.0035(11) 0.0082(11) 0.0010(11)
C68 0.0255(11) 0.0475(14) 0.0285(11) -0.0009(10) 0.0112(10) 0.0015(9)

loop_
_atom_type_symbol
_atom_type_description
_atom_type_scat_dispersion_real
_atom_type_scat_dispersion_imag
_atom_type_scat_source
C C 0.0033 0.0016 'International Tables Vol C Tables 4.2.6.8 and 6.1.1.4'
H H 0.0000 0.0000 'International Tables Vol C Tables 4.2.6.8 and 6.1.1.4'
N N 0.0061 0.0033 'International Tables Vol C Tables 4.2.6.8 and 6.1.1.4'
P P 0.1023 0.0942 'International Tables Vol C Tables 4.2.6.8 and 6.1.1.4'
Pd Pd -0.9988 1.0072 'International Tables Vol C Tables 4.2.6.8 and 6.1.1.4'
S S 0.1246 0.1234 'International Tables Vol C Tables 4.2.6.8 and 6.1.1.4'

loop_
_geom_angle_atom_site_label_1
_geom_angle_atom_site_label_2
_geom_angle_atom_site_label_3
_geom_angle
C8 Pd1 P1 84.17(6)
C8 Pd1 P2 96.80(6)
P1 Pd1 P2 168.119(19)
C8 Pd1 S2 169.20(6)
P1 Pd1 S2 86.769(18)
P2 Pd1 S2 93.276(18)
C42 Pd2 P3 84.17(6)
C42 Pd2 P4 96.57(6)
P3 Pd2 P4 168.423(19)
C42 Pd2 S1 170.19(6)
P3 Pd2 S1 86.291(19)
P4 Pd2 S1 93.230(18)
P1 S1 Pd2 99.00(2)
P3 S2 Pd1 97.13(2)
N1 P1 C1 107.61(9)
N1 P1 S1 108.50(7)
C1 P1 S1 104.56(7)
N1 P1 Pd1 115.23(6)
C1 P1 Pd1 103.20(7)
S1 P1 Pd1 116.67(3)
C17 P2 C29 102.76(10)
C17 P2 C23 105.60(9)
C29 P2 C23 101.12(10)
C17 P2 Pd1 114.21(7)
C29 P2 Pd1 117.68(7)
C23 P2 Pd1 113.81(7)
N2 P3 C35 104.91(9)
N2 P3 S2 108.18(7)
C35 P3 S2 106.48(7)
N2 P3 Pd2 114.09(6)
C35 P3 Pd2 103.16(7)
S2 P3 Pd2 118.71(3)
C51 P4 C63 103.18(10)
C51 P4 C57 106.75(10)
C63 P4 C57 101.27(10)
C51 P4 Pd2 113.96(7)
C63 P4 Pd2 117.64(7)
C57 P4 Pd2 112.65(7)
C11 N1 C14 115.73(17)
C11 N1 P1 122.94(14)
C14 N1 P1 120.81(15)
C45 N2 C48 122.19(19)
C45 N2 P3 120.52(15)
C48 N2 P3 114.94(16)
C2 C1 C9 121.8(2)
C2 C1 P1 125.02(17)
C9 C1 P1 113.18(15)
C1 C2 C3 120.0(2)
C1 C2 H1 120.0
C3 C2 H1 120.0
C4 C3 C2 120.1(2)
C4 C3 H2 119.9
C2 C3 H2 119.9
C3 C4 C10 121.5(2)
C3 C4 H3 119.3
C10 C4 H3 119.3
C6 C5 C10 119.7(2)
C6 C5 H4 120.2
C10 C5 H4 120.2
C5 C6 C7 121.2(2)
C5 C6 H5 119.4
C7 C6 H5 119.4
C8 C7 C6 122.6(2)
C8 C7 H6 118.7
C6 C7 H6 118.7
C7 C8 C9 116.40(19)
C7 C8 Pd1 125.11(17)
C9 C8 Pd1 118.46(15)
C1 C9 C10 117.8(2)
C1 C9 C8 120.86(18)
C10 C9 C8 121.3(2)
C4 C10 C5 122.4(2)
C4 C10 C9 118.8(2)
C5 C10 C9 118.8(2)
N1 C11 C12 113.4(2)
N1 C11 C13 110.9(2)
C12 C11 C13 111.1(2)
N1 C11 H7 107.0
C12 C11 H7 107.0
C13 C11 H7 107.0
C11 C12 H8 109.5
C11 C12 H9 109.5
H8 C12 H9 109.5
C11 C12 H10 109.5
H8 C12 H10 109.5
H9 C12 H10 109.5
C11 C13 H11 109.5
C11 C13 H12 109.5
H11 C13 H12 109.5
C11 C13 H13 109.5
H11 C13 H13 109.5
H12 C13 H13 109.5
N1 C14 C16 113.40(19)
N1 C14 C15 113.83(19)
C16 C14 C15 110.2(2)
N1 C14 H14 106.3
C16 C14 H14 106.3
C15 C14 H14 106.3
C14 C15 H15 109.5
C14 C15 H16 109.5
H15 C15 H16 109.5
C14 C15 H17 109.5
H15 C15 H17 109.5
H16 C15 H17 109.5
C14 C16 H18 109.5
C14 C16 H19 109.5
H18 C16 H19 109.5
C14 C16 H20 109.5
H18 C16 H20 109.5
H19 C16 H20 109.5
C22 C17 C18 119.1(2)
C22 C17 P2 123.67(17)
C18 C17 P2 117.26(17)
C19 C18 C17 120.3(2)
C19 C18 H21 119.9
C17 C18 H21 119.9
C20 C19 C18 120.2(2)
C20 C19 H22 119.9
C18 C19 H22 119.9
C21 C20 C19 119.7(2)
C21 C20 H23 120.1
C19 C20 H23 120.1
C22 C21 C20 120.0(2)
C22 C21 H24 120.0
C20 C21 H24 120.0
C21 C22 C17 120.7(2)
C21 C22 H25 119.6
C17 C22 H25 119.6
C24 C23 C28 118.3(2)
C24 C23 P2 119.50(15)
C28 C23 P2 122.17(17)
C23 C24 C25 120.0(2)
C23 C24 H26 120.0
C25 C24 H26 120.0
C26 C25 C24 120.7(2)
C26 C25 H27 119.7
C24 C25 H27 119.7
C25 C26 C27 119.8(2)
C25 C26 H28 120.1
C27 C26 H28 120.1
C28 C27 C26 120.2(2)
C28 C27 H29 119.9
C26 C27 H29 119.9
C27 C28 C23 120.8(2)
C27 C28 H30 119.6
C23 C28 H30 119.6
C34 C29 C30 119.4(2)
C34 C29 P2 122.14(19)
C30 C29 P2 118.45(19)
C31 C30 C29 120.6(3)
C31 C30 H31 119.7
C29 C30 H31 119.7
C32 C31 C30 119.8(3)
C32 C31 H32 120.1
C30 C31 H32 120.1
C33 C32 C31 120.0(3)
C33 C32 H33 120.0
C31 C32 H33 120.0
C32 C33 C34 120.9(3)
C32 C33 H34 119.5
C34 C33 H34 119.5
C29 C34 C33 119.3(3)
C29 C34 H35 120.4
C33 C34 H35 120.4
C36 C35 C43 122.1(2)
C36 C35 P3 124.24(19)
C43 C35 P3 113.61(15)
C35 C36 C37 119.3(2)
C35 C36 H36 120.4
C37 C36 H36 120.4
C38 C37 C36 120.6(2)
C38 C37 H37 119.7
C36 C37 H37 119.7
C37 C38 C44 121.8(2)
C37 C38 H38 119.1
C44 C38 H38 119.1
C40 C39 C44 119.7(2)
C40 C39 H39 120.2
C44 C39 H39 120.2
C39 C40 C41 121.1(2)
C39 C40 H40 119.4
C41 C40 H40 119.4
C42 C41 C40 122.8(2)
C42 C41 H41 118.6
C40 C41 H41 118.6
C41 C42 C43 115.90(19)
C41 C42 Pd2 125.62(17)
C43 C42 Pd2 118.46(15)
C35 C43 C44 117.9(2)
C35 C43 C42 120.54(18)
C44 C43 C42 121.6(2)
C39 C44 C38 122.7(2)
C39 C44 C43 118.9(2)
C38 C44 C43 118.4(2)
N2 C45 C46 112.7(3)
N2 C45 C47 116.5(2)
C46 C45 C47 110.6(3)
N2 C45 H42 105.3
C46 C45 H42 105.3
C47 C45 H42 105.3
C45 C46 H43 109.5
C45 C46 H44 109.5
H43 C46 H44 109.5
C45 C46 H45 109.5
H43 C46 H45 109.5
H44 C46 H45 109.5
C45 C47 H46 109.5
C45 C47 H47 109.5
H46 C47 H47 109.5
C45 C47 H48 109.5
H46 C47 H48 109.5
H47 C47 H48 109.5
N2 C48 C49 116.1(3)
N2 C48 C50 112.2(3)
C49 C48 C50 110.7(3)
N2 C48 H49 105.6
C49 C48 H49 105.6
C50 C48 H49 105.6
C48 C49 H50 109.5
C48 C49 H51 109.5
H50 C49 H51 109.5
C48 C49 H52 109.5
H50 C49 H52 109.5
H51 C49 H52 109.5
C48 C50 H53 109.5
C48 C50 H54 109.5
H53 C50 H54 109.5
C48 C50 H55 109.5
H53 C50 H55 109.5
H54 C50 H55 109.5
C52 C51 C56 119.1(2)
C52 C51 P4 118.01(17)
C56 C51 P4 122.90(19)
C51 C52 C53 119.8(3)
C51 C52 H56 120.1
C53 C52 H56 120.1
C54 C53 C52 120.5(3)
C54 C53 H57 119.8
C52 C53 H57 119.8
C53 C54 C55 120.0(3)
C53 C54 H58 120.0
C55 C54 H58 120.0
C54 C55 C56 120.5(3)
C54 C55 H59 119.8
C56 C55 H59 119.8
C55 C56 C51 120.0(3)
C55 C56 H60 120.0
C51 C56 H60 120.0
C62 C57 C58 118.9(2)
C62 C57 P4 123.60(17)
C58 C57 P4 117.40(15)
C57 C58 C59 120.3(2)
C57 C58 H61 119.9
C59 C58 H61 119.9
C60 C59 C58 120.4(2)
C60 C59 H62 119.8
C58 C59 H62 119.8
C59 C60 C61 119.6(2)
C59 C60 H63 120.2
C61 C60 H63 120.2
C62 C61 C60 120.3(2)
C62 C61 H64 119.8
C60 C61 H64 119.8
C61 C62 C57 120.5(2)
C61 C62 H65 119.8
C57 C62 H65 119.8
C64 C63 C68 118.9(2)
C64 C63 P4 122.14(18)
C68 C63 P4 118.93(17)
C63 C64 C65 120.9(2)
C63 C64 H66 119.6
C65 C64 H66 119.6
C66 C65 C64 119.7(3)
C66 C65 H67 120.1
C64 C65 H67 120.1
C65 C66 C67 120.1(3)
C65 C66 H68 120.0
C67 C66 H68 120.0
C66 C67 C68 120.2(3)
C66 C67 H69 119.9
C68 C67 H69 119.9
C67 C68 C63 120.2(2)
C67 C68 H70 119.9
C63 C68 H70 119.9

loop_
_geom_bond_atom_site_label_1
_geom_bond_atom_site_label_2
_geom_bond_distance
Pd1 C8 2.070(2)
Pd1 P1 2.2595(5)
Pd1 P2 2.3804(5)
Pd1 S2 2.4275(5)
Pd2 C42 2.069(2)
Pd2 P3 2.2584(5)
Pd2 P4 2.3931(5)
Pd2 S1 2.4158(5)
S1 P1 2.0388(7)
S2 P3 2.0349(7)
P1 N1 1.6861(18)
P1 C1 1.822(2)
P2 C17 1.826(2)
P2 C29 1.832(2)
P2 C23 1.833(2)
P3 N2 1.6903(18)
P3 C35 1.817(2)
P4 C51 1.826(2)
P4 C63 1.830(2)
P4 C57 1.838(2)
N1 C11 1.479(3)
N1 C14 1.489(3)
N2 C45 1.478(3)
N2 C48 1.482(3)
C1 C2 1.374(3)
C1 C9 1.415(3)
C2 C3 1.406(3)
C2 H1 0.9500
C3 C4 1.365(4)
C3 H2 0.9500
C4 C10 1.418(4)
C4 H3 0.9500
C5 C6 1.353(4)
C5 C10 1.424(4)
C5 H4 0.9500
C6 C7 1.426(3)
C6 H5 0.9500
C7 C8 1.378(3)
C7 H6 0.9500
C8 C9 1.439(3)
C9 C10 1.436(3)
C11 C12 1.529(4)
C11 C13 1.532(3)
C11 H7 1.0000
C12 H8 0.9800
C12 H9 0.9800
C12 H10 0.9800
C13 H11 0.9800
C13 H12 0.9800
C13 H13 0.9800
C14 C16 1.525(3)
C14 C15 1.531(3)
C14 H14 1.0000
C15 H15 0.9800
C15 H16 0.9800
C15 H17 0.9800
C16 H18 0.9800
C16 H19 0.9800
C16 H20 0.9800
C17 C22 1.387(3)
C17 C18 1.390(3)
C18 C19 1.386(4)
C18 H21 0.9500
C19 C20 1.385(4)
C19 H22 0.9500
C20 C21 1.385(4)
C20 H23 0.9500
C21 C22 1.382(3)
C21 H24 0.9500
C22 H25 0.9500
C23 C24 1.399(3)
C23 C28 1.404(3)
C24 C25 1.399(3)
C24 H26 0.9500
C25 C26 1.373(4)
C25 H27 0.9500
C26 C27 1.388(4)
C26 H28 0.9500
C27 C28 1.382(3)
C27 H29 0.9500
C28 H30 0.9500
C29 C34 1.386(3)
C29 C30 1.394(3)
C30 C31 1.388(4)
C30 H31 0.9500
C31 C32 1.376(5)
C31 H32 0.9500
C32 C33 1.374(5)
C32 H33 0.9500
C33 C34 1.398(4)
C33 H34 0.9500
C34 H35 0.9500
C35 C36 1.376(3)
C35 C43 1.412(3)
C36 C37 1.406(4)
C36 H36 0.9500
C37 C38 1.355(4)
C37 H37 0.9500
C38 C44 1.415(4)
C38 H38 0.9500
C39 C40 1.366(4)
C39 C44 1.411(4)
C39 H39 0.9500
C40 C41 1.422(3)
C40 H40 0.9500
C41 C42 1.381(3)
C41 H41 0.9500
C42 C43 1.443(3)
C43 C44 1.436(3)
C45 C46 1.502(5)
C45 C47 1.516(4)
C45 H42 1.0000
C46 H43 0.9800
C46 H44 0.9800
C46 H45 0.9800
C47 H46 0.9800
C47 H47 0.9800
C47 H48 0.9800
C48 C49 1.516(4)
C48 C50 1.530(5)
C48 H49 1.0000
C49 H50 0.9800
C49 H51 0.9800
C49 H52 0.9800
C50 H53 0.9800
C50 H54 0.9800
C50 H55 0.9800
C51 C52 1.396(3)
C51 C56 1.400(3)
C52 C53 1.397(4)
C52 H56 0.9500
C53 C54 1.373(5)
C53 H57 0.9500
C54 C55 1.381(5)
C54 H58 0.9500
C55 C56 1.387(4)
C55 H59 0.9500
C56 H60 0.9500
C57 C62 1.387(3)
C57 C58 1.392(3)
C58 C59 1.393(3)
C58 H61 0.9500
C59 C60 1.372(3)
C59 H62 0.9500
C60 C61 1.388(4)
C60 H63 0.9500
C61 C62 1.385(3)
C61 H64 0.9500
C62 H65 0.9500
C63 C64 1.384(3)
C63 C68 1.401(3)
C64 C65 1.394(4)
C64 H66 0.9500
C65 C66 1.383(4)
C65 H67 0.9500
C66 C67 1.383(4)
C66 H68 0.9500
C67 C68 1.389(4)
C67 H69 0.9500
C68 H70 0.9500

loop_
_geom_torsion_atom_site_label_1
_geom_torsion_atom_site_label_2
_geom_torsion_atom_site_label_3
_geom_torsion_atom_site_label_4
_geom_torsion
C42 Pd2 S1 P1 64.5(3)
P3 Pd2 S1 P1 77.81(3)
P4 Pd2 S1 P1 -113.78(3)
C8 Pd1 S2 P3 45.8(3)
P1 Pd1 S2 P3 78.83(3)
P2 Pd1 S2 P3 -113.07(3)
Pd2 S1 P1 N1 -150.38(7)
Pd2 S1 P1 C1 95.00(7)
Pd2 S1 P1 Pd1 -18.23(3)
C8 Pd1 P1 N1 -118.03(9)
P2 Pd1 P1 N1 -22.69(13)
S2 Pd1 P1 N1 67.86(7)
C8 Pd1 P1 C1 -1.03(9)
P2 Pd1 P1 C1 94.30(11)
S2 Pd1 P1 C1 -175.14(7)
C8 Pd1 P1 S1 112.97(6)
P2 Pd1 P1 S1 -151.69(8)
S2 Pd1 P1 S1 -61.13(3)
C8 Pd1 P2 C17 -59.29(9)
P1 Pd1 P2 C17 -153.31(11)
S2 Pd1 P2 C17 116.81(8)
C8 Pd1 P2 C29 -179.90(10)
P1 Pd1 P2 C29 86.07(13)
S2 Pd1 P2 C29 -3.80(9)
C8 Pd1 P2 C23 62.10(9)
P1 Pd1 P2 C23 -31.93(13)
S2 Pd1 P2 C23 -121.81(8)
Pd1 S2 P3 N2 -150.75(7)
Pd1 S2 P3 C35 96.94(8)
Pd1 S2 P3 Pd2 -18.70(3)
C42 Pd2 P3 N2 -112.72(9)
P4 Pd2 P3 N2 -18.45(13)
S1 Pd2 P3 N2 69.54(7)
C42 Pd2 P3 C35 0.49(9)
P4 Pd2 P3 C35 94.76(12)
S1 Pd2 P3 C35 -177.25(7)
C42 Pd2 P3 S2 117.89(6)
P4 Pd2 P3 S2 -147.84(9)
S1 Pd2 P3 S2 -59.85(3)
C42 Pd2 P4 C51 -73.97(10)
P3 Pd2 P4 C51 -166.98(11)
S1 Pd2 P4 C51 105.73(8)
C42 Pd2 P4 C63 165.08(10)
P3 Pd2 P4 C63 72.07(13)
S1 Pd2 P4 C63 -15.22(8)
C42 Pd2 P4 C57 47.85(10)
P3 Pd2 P4 C57 -45.17(13)
S1 Pd2 P4 C57 -132.45(8)
C1 P1 N1 C11 116.98(18)
S1 P1 N1 C11 4.38(19)
Pd1 P1 N1 C11 -128.54(16)
C1 P1 N1 C14 -71.72(18)
S1 P1 N1 C14 175.68(15)
Pd1 P1 N1 C14 42.76(18)
C35 P3 N2 C45 143.5(2)
S2 P3 N2 C45 30.2(2)
Pd2 P3 N2 C45 -104.31(19)
C35 P3 N2 C48 -53.50(19)
S2 P3 N2 C48 -166.86(16)
Pd2 P3 N2 C48 58.66(19)
N1 P1 C1 C2 -56.9(2)
S1 P1 C1 C2 58.35(19)
Pd1 P1 C1 C2 -179.14(17)
N1 P1 C1 C9 125.25(15)
S1 P1 C1 C9 -119.51(14)
Pd1 P1 C1 C9 3.00(16)
C9 C1 C2 C3 0.7(3)
P1 C1 C2 C3 -176.97(17)
C1 C2 C3 C4 0.3(3)
C2 C3 C4 C10 -0.9(4)
C10 C5 C6 C7 1.0(4)
C5 C6 C7 C8 -0.7(4)
C6 C7 C8 C9 0.0(3)
C6 C7 C8 Pd1 177.90(18)
P1 Pd1 C8 C7 -178.84(19)
P2 Pd1 C8 C7 13.08(19)
S2 Pd1 C8 C7 -145.7(3)
P1 Pd1 C8 C9 -0.94(15)
P2 Pd1 C8 C9 -169.03(15)
S2 Pd1 C8 C9 32.2(4)
C2 C1 C9 C10 -1.1(3)
P1 C1 C9 C10 176.86(15)
C2 C1 C9 C8 177.80(19)
P1 C1 C9 C8 -4.3(2)
C7 C8 C9 C1 -178.48(19)
Pd1 C8 C9 C1 3.4(3)
C7 C8 C9 C10 0.4(3)
Pd1 C8 C9 C10 -177.72(15)
C3 C4 C10 C5 -177.8(2)
C3 C4 C10 C9 0.5(3)
C6 C5 C10 C4 177.7(2)
C6 C5 C10 C9 -0.6(4)
C1 C9 C10 C4 0.4(3)
C8 C9 C10 C4 -178.4(2)
C1 C9 C10 C5 178.8(2)
C8 C9 C10 C5 0.0(3)
C14 N1 C11 C12 -52.9(3)
P1 N1 C11 C12 118.9(2)
C14 N1 C11 C13 73.0(3)
P1 N1 C11 C13 -115.3(2)
C11 N1 C14 C16 -134.4(2)
P1 N1 C14 C16 53.7(3)
C11 N1 C14 C15 98.5(2)
P1 N1 C14 C15 -73.4(2)
C29 P2 C17 C22 -78.3(2)
C23 P2 C17 C22 27.3(2)
Pd1 P2 C17 C22 153.12(18)
C29 P2 C17 C18 102.1(2)
C23 P2 C17 C18 -152.31(19)
Pd1 P2 C17 C18 -26.5(2)
C22 C17 C18 C19 0.6(4)
P2 C17 C18 C19 -179.8(2)
C17 C18 C19 C20 -0.8(5)
C18 C19 C20 C21 0.5(5)
C19 C20 C21 C22 0.1(5)
C20 C21 C22 C17 -0.3(4)
C18 C17 C22 C21 0.0(4)
P2 C17 C22 C21 -179.6(2)
C17 P2 C23 C24 112.76(18)
C29 P2 C23 C24 -140.47(18)
Pd1 P2 C23 C24 -13.3(2)
C17 P2 C23 C28 -67.5(2)
C29 P2 C23 C28 39.3(2)
Pd1 P2 C23 C28 166.49(16)
C28 C23 C24 C25 2.8(3)
P2 C23 C24 C25 -177.44(18)
C23 C24 C25 C26 -0.2(4)
C24 C25 C26 C27 -1.8(4)
C25 C26 C27 C28 1.3(4)
C26 C27 C28 C23 1.3(4)
C24 C23 C28 C27 -3.3(3)
P2 C23 C28 C27 176.87(18)
C17 P2 C29 C34 -25.1(2)
C23 P2 C29 C34 -134.05(19)
Pd1 P2 C29 C34 101.36(19)
C17 P2 C29 C30 157.15(19)
C23 P2 C29 C30 48.2(2)
Pd1 P2 C29 C30 -76.4(2)
C34 C29 C30 C31 2.5(4)
P2 C29 C30 C31 -179.7(2)
C29 C30 C31 C32 -1.3(5)
C30 C31 C32 C33 -0.6(5)
C31 C32 C33 C34 1.4(5)
C30 C29 C34 C33 -1.7(4)
P2 C29 C34 C33 -179.5(2)
C32 C33 C34 C29 -0.2(4)
N2 P3 C35 C36 -61.6(2)
S2 P3 C35 C36 52.9(2)
Pd2 P3 C35 C36 178.61(18)
N2 P3 C35 C43 120.59(15)
S2 P3 C35 C43 -124.86(14)
Pd2 P3 C35 C43 0.85(16)
C43 C35 C36 C37 0.3(4)
P3 C35 C36 C37 -177.27(19)
C35 C36 C37 C38 0.0(4)
C36 C37 C38 C44 -1.0(4)
C44 C39 C40 C41 0.0(4)
C39 C40 C41 C42 -1.3(4)
C40 C41 C42 C43 0.9(3)
C40 C41 C42 Pd2 179.02(19)
P3 Pd2 C42 C41 -179.96(19)
P4 Pd2 C42 C41 11.66(19)
S1 Pd2 C42 C41 -166.6(2)
P3 Pd2 C42 C43 -1.87(15)
P4 Pd2 C42 C43 -170.25(15)
S1 Pd2 C42 C43 11.5(5)
C36 C35 C43 C44 0.3(3)
P3 C35 C43 C44 178.13(15)
C36 C35 C43 C42 179.7(2)
P3 C35 C43 C42 -2.5(3)
C41 C42 C43 C35 -178.62(19)
Pd2 C42 C43 C35 3.1(3)
C41 C42 C43 C44 0.7(3)
Pd2 C42 C43 C44 -177.54(15)
C40 C39 C44 C38 -179.8(2)
C40 C39 C44 C43 1.6(4)
C37 C38 C44 C39 -177.0(2)
C37 C38 C44 C43 1.6(4)
C35 C43 C44 C39 177.4(2)
C42 C43 C44 C39 -2.0(3)
C35 C43 C44 C38 -1.2(3)
C42 C43 C44 C38 179.4(2)
C48 N2 C45 C46 88.1(3)
P3 N2 C45 C46 -110.1(3)
C48 N2 C45 C47 -41.2(4)
P3 N2 C45 C47 120.5(3)
C45 N2 C48 C49 68.2(3)
P3 N2 C48 C49 -94.4(3)
C45 N2 C48 C50 -60.5(3)
P3 N2 C48 C50 136.8(2)
C63 P4 C51 C52 143.51(18)
C57 P4 C51 C52 -110.22(19)
Pd2 P4 C51 C52 14.8(2)
C63 P4 C51 C56 -36.8(2)
C57 P4 C51 C56 69.4(2)
Pd2 P4 C51 C56 -165.55(17)
C56 C51 C52 C53 -3.2(4)
P4 C51 C52 C53 176.5(2)
C51 C52 C53 C54 0.8(4)
C52 C53 C54 C55 1.7(5)
C53 C54 C55 C56 -1.9(4)
C54 C55 C56 C51 -0.5(4)
C52 C51 C56 C55 3.0(3)
P4 C51 C56 C55 -176.66(19)
C51 P4 C57 C62 -41.2(2)
C63 P4 C57 C62 66.4(2)
Pd2 P4 C57 C62 -166.98(19)
C51 P4 C57 C58 142.01(18)
C63 P4 C57 C58 -110.37(18)
Pd2 P4 C57 C58 16.2(2)
C62 C57 C58 C59 0.3(4)
P4 C57 C58 C59 177.30(19)
C57 C58 C59 C60 -0.4(4)
C58 C59 C60 C61 0.8(4)
C59 C60 C61 C62 -1.2(4)
C60 C61 C62 C57 1.1(4)
C58 C57 C62 C61 -0.7(4)
P4 C57 C62 C61 -177.5(2)
C51 P4 C63 C64 134.4(2)
C57 P4 C63 C64 24.0(2)
Pd2 P4 C63 C64 -99.18(19)
C51 P4 C63 C68 -48.6(2)
C57 P4 C63 C68 -158.98(19)
Pd2 P4 C63 C68 77.81(19)
C68 C63 C64 C65 -0.2(4)
P4 C63 C64 C65 176.8(2)
C63 C64 C65 C66 -0.1(4)
C64 C65 C66 C67 0.2(5)
C65 C66 C67 C68 0.0(5)
C66 C67 C68 C63 -0.3(4)
C64 C63 C68 C67 0.4(4)
P4 C63 C68 C67 -176.7(2)
